data_4500890
loop_
_publ_author_name
'Coles, Martyn P.'
'Stokes, Francesca A.'
'Kingsbury, Benjamin F. K.'
'Day, Benjamin M.'
'Hitchcock, Peter B.'

_publ_section_title
;
 Planar Chirality and Helical Polymers: Ferrocenyl-Substituted
 Amidinium--Carboxylate Salts
;
_journal_issue 7
_journal_name_full 'Crystal Growth &amp; Design'
_journal_page_first 3206
_journal_paper_doi 10.1021/cg200451c
_journal_volume 11
_journal_year 2011
_chemical_absolute_configuration ad
_chemical_compound_source 'synthesis as described'
_chemical_formula_moiety 'C23 H33 Fe N2, C2 F3 O2'
_chemical_formula_sum 'C25 H33 F3 Fe N2 O2'
_chemical_formula_weight 506.38
_chemical_name_systematic
;
 ?
;
_space_group_IT_number 33
_symmetry_cell_setting orthorhombic
_symmetry_Int_Tables_number 33
_symmetry_space_group_name_Hall 'P 2c -2n'
_symmetry_space_group_name_H-M 'P n a 21'
_atom_sites_solution_hydrogens geom
_atom_sites_solution_primary direct
_atom_sites_solution_secondary difmap
_audit_conform_dict_location ftp://ftp.iucr.org/pub/cif_core.dic
_audit_conform_dict_name cif_core.dic
_audit_conform_dict_version 2.2
_audit_creation_date 2007-05-09T16:31:45-00:00
_audit_creation_method 'WinGX routine CIF_UPDATE'
_cell_angle_alpha 90
_cell_angle_beta 90
_cell_angle_gamma 90
_cell_formula_units_Z 4
_cell_length_a 12.0543(3)
_cell_length_b 11.6052(2)
_cell_length_c 17.7228(5)
_cell_measurement_reflns_used 17007
_cell_measurement_temperature 173(2)
_cell_measurement_theta_max 26.022
_cell_measurement_theta_min 3.395
_cell_measurement_wavelength 0.71073
_cell_volume 2479.29(10)
_computing_cell_refinement 'HKL Scalepack (Otwinowski & Minor 1997)'
_computing_data_collection 'Collect (Nonius BV, 1997-2000)'
_computing_data_reduction 'HKL Denzo and Scalepack (Otwinowski & Minor 1997)'
_computing_molecular_graphics 'Ortep-3 for Windows (Farrugia, 1997)'
_computing_publication_material 'WinGX publication routines (Farrugia, 1999)'
_computing_structure_refinement 'SHELXL-97 (Sheldrick, 1997)'
_computing_structure_solution 'SHELXS-97 (Sheldrick, 1997)'
_diffrn_ambient_temperature 173(2)
_diffrn_detector 'CCD plate'
_diffrn_measured_fraction_theta_full 0.994
_diffrn_measured_fraction_theta_max 0.994
_diffrn_measurement_device '95mm CCD camera on \k-goniostat'
_diffrn_measurement_device_type KappaCCD
_diffrn_measurement_method 'CCD rotation images, thick slices'
_diffrn_orient_matrix_type 'by Nonius Collect from scalepack cell'
_diffrn_orient_matrix_UB_11 0.805862E-1
_diffrn_orient_matrix_UB_12 -0.29128E-1
_diffrn_orient_matrix_UB_13 0.25743E-2
_diffrn_orient_matrix_UB_21 0.284601E-1
_diffrn_orient_matrix_UB_22 0.679172E-1
_diffrn_orient_matrix_UB_23 -0.265046E-1
_diffrn_orient_matrix_UB_31 0.109933E-1
_diffrn_orient_matrix_UB_32 0.376939E-1
_diffrn_orient_matrix_UB_33 0.497454E-1
_diffrn_radiation_monochromator graphite
_diffrn_radiation_probe x-ray
_diffrn_radiation_type MoK\a
_diffrn_radiation_wavelength 0.71073
_diffrn_reflns_av_R_equivalents 0.0427
_diffrn_reflns_av_unetI/netI 0.0326
_diffrn_reflns_limit_h_max 13
_diffrn_reflns_limit_h_min -14
_diffrn_reflns_limit_k_max 14
_diffrn_reflns_limit_k_min -14
_diffrn_reflns_limit_l_max 21
_diffrn_reflns_limit_l_min -16
_diffrn_reflns_number 18966
_diffrn_reflns_theta_full 26.01
_diffrn_reflns_theta_max 26.01
_diffrn_reflns_theta_min 3.51
_diffrn_source 'Enraf Nonius FR590'
_exptl_absorpt_coefficient_mu 0.655
_exptl_absorpt_correction_T_max 0.8016
_exptl_absorpt_correction_T_min 0.7317
_exptl_absorpt_correction_type multi-scan
_exptl_absorpt_process_details
;
        [c.f. r.h. blessing, acta cryst. (1995), a51, 33-38]
;
_exptl_crystal_colour red
_exptl_crystal_density_diffrn 1.357
_exptl_crystal_density_method 'not measured'
_exptl_crystal_description prism
_exptl_crystal_F_000 1064
_exptl_crystal_size_max 0.4
_exptl_crystal_size_mid 0.4
_exptl_crystal_size_min 0.35
_refine_diff_density_max 0.663
_refine_diff_density_min -0.443
_refine_diff_density_rms 0.054
_refine_ls_abs_structure_details 'Flack H D (1983), Acta Cryst. A39, 876-881'
_refine_ls_abs_structure_Flack 0.00(2)
_refine_ls_extinction_method none
_refine_ls_goodness_of_fit_ref 0.848
_refine_ls_hydrogen_treatment constr
_refine_ls_matrix_type full
_refine_ls_number_parameters 296
_refine_ls_number_reflns 4325
_refine_ls_number_restraints 31
_refine_ls_restrained_S_all 0.927
_refine_ls_R_factor_all 0.0465
_refine_ls_R_factor_gt 0.0395
_refine_ls_shift/su_max 0.001
_refine_ls_shift/su_mean 0
_refine_ls_structure_factor_coef Fsqd
_refine_ls_weighting_details 'calc w=1/[\s^2^(Fo^2^)+(0.0606P)^2^+4.2209P] where P=(Fo^2^+2Fc^2^)/3'
_refine_ls_weighting_scheme calc
_refine_ls_wR_factor_gt 0.0967
_refine_ls_wR_factor_ref 0.1027
_reflns_number_gt 3914
_reflns_number_total 4325
_reflns_threshold_expression >2sigma(I)
_cod_data_source_file cg200451c_si_002.cif
_cod_data_source_block (5)-may1107
_cod_database_code 4500890

loop_
_symmetry_equiv_pos_as_xyz
'x, y, z'
'-x, -y, z+1/2'
'-x+1/2, y+1/2, z+1/2'
'x+1/2, -y+1/2, z'

loop_
_atom_site_label
_atom_site_type_symbol
_atom_site_fract_x
_atom_site_fract_y
_atom_site_fract_z
_atom_site_U_iso_or_equiv
_atom_site_adp_type
_atom_site_occupancy
_atom_site_symmetry_multiplicity
_atom_site_calc_flag
_atom_site_refinement_flags
_atom_site_disorder_assembly
_atom_site_disorder_group
Fe Fe 0.18614(4) 0.66742(4) 0.22689(3) 0.02249(13) Uani 1 1 d . . .
O1 O 0.4905(3) 0.9614(3) 0.48926(19) 0.0589(10) Uani 1 1 d . . .
O2 O 0.6571(3) 0.9847(3) 0.43424(18) 0.0520(9) Uani 1 1 d . . .
N1 N 0.3278(3) 0.9046(3) 0.37927(19) 0.0299(7) Uani 1 1 d . . .
H1X H 0.3808 0.9023 0.4133 0.036 Uiso 1 1 calc R . .
N2 N 0.2982(3) 0.7140(3) 0.40708(19) 0.0301(7) Uani 1 1 d . . .
H2X H 0.2623 0.6507 0.3949 0.036 Uiso 1 1 calc R . .
C1 C 0.1934(3) 0.7950(3) 0.3057(2) 0.0228(7) Uani 1 1 d . . .
C2 C 0.0928(3) 0.7313(3) 0.3127(2) 0.0262(8) Uani 1 1 d . . .
H2 H 0.0691 0.69 0.3561 0.031 Uiso 1 1 calc R . .
C3 C 0.0346(3) 0.7406(3) 0.2436(2) 0.0276(9) Uani 1 1 d . . .
H3 H -0.0353 0.7068 0.2326 0.033 Uiso 1 1 calc R . .
C4 C 0.0990(3) 0.8092(3) 0.1937(2) 0.0294(8) Uani 1 1 d . . .
H4 H 0.0799 0.8292 0.1434 0.035 Uiso 1 1 calc R . .
C5 C 0.1968(3) 0.8423(3) 0.2322(3) 0.0247(7) Uani 1 1 d . . .
H5 H 0.2548 0.8884 0.212 0.03 Uiso 1 1 calc R . .
C6 C 0.3197(3) 0.5610(3) 0.2377(3) 0.0316(9) Uani 1 1 d . . .
H6 H 0.3787 0.5701 0.2727 0.038 Uiso 1 1 calc R . .
C7 C 0.3153(3) 0.6065(3) 0.1631(2) 0.0328(9) Uani 1 1 d . . .
H7 H 0.3709 0.6519 0.1395 0.039 Uiso 1 1 calc R . .
C8 C 0.2134(4) 0.5721(4) 0.1304(3) 0.0428(11) Uani 1 1 d . . .
H8 H 0.1892 0.59 0.0807 0.051 Uiso 1 1 calc R . .
C9 C 0.1541(4) 0.5070(4) 0.1840(3) 0.0427(11) Uani 1 1 d . . .
H9 H 0.0827 0.4739 0.1771 0.051 Uiso 1 1 calc R . .
C10 C 0.2197(4) 0.4996(3) 0.2498(2) 0.0372(10) Uani 1 1 d . . .
H10 H 0.2001 0.46 0.2948 0.045 Uiso 1 1 calc R . .
C11 C 0.2774(3) 0.8064(3) 0.3665(2) 0.0247(7) Uani 1 1 d . . .
C12 C 0.3083(3) 1.0178(3) 0.3449(2) 0.0278(8) Uani 1 1 d . . .
H12 H 0.2457 1.0112 0.3082 0.033 Uiso 1 1 calc R . .
C13 C 0.2768(5) 1.1049(4) 0.4056(3) 0.0500(12) Uani 1 1 d . . .
H13B H 0.3337 1.1047 0.4458 0.06 Uiso 1 1 calc R . .
H13A H 0.205 1.0828 0.4284 0.06 Uiso 1 1 calc R . .
C14 C 0.2676(6) 1.2268(4) 0.3716(4) 0.0696(17) Uani 1 1 d . . .
H14B H 0.2058 1.229 0.3348 0.083 Uiso 1 1 calc R . .
H14A H 0.251 1.2829 0.4122 0.083 Uiso 1 1 calc R . .
C15 C 0.3751(6) 1.2604(4) 0.3325(4) 0.0704(17) Uani 1 1 d . . .
H15B H 0.3676 1.3385 0.3107 0.085 Uiso 1 1 calc R . .
H15A H 0.4361 1.2622 0.3699 0.085 Uiso 1 1 calc R . .
C16 C 0.4029(5) 1.1763(4) 0.2711(3) 0.0584(14) Uani 1 1 d . . .
H16B H 0.474 1.1984 0.2472 0.07 Uiso 1 1 calc R . .
H16A H 0.3444 1.1784 0.2319 0.07 Uiso 1 1 calc R . .
C17 C 0.4121(4) 1.0549(3) 0.3027(3) 0.0370(9) Uani 1 1 d . . .
H17B H 0.4764 1.0511 0.3373 0.044 Uiso 1 1 calc R . .
H17A H 0.4258 1.0005 0.2607 0.044 Uiso 1 1 calc R . .
C18 C 0.3763(3) 0.7066(3) 0.4711(2) 0.0305(8) Uani 1 1 d . . .
H18 H 0.4367 0.7642 0.4628 0.037 Uiso 1 1 calc R . .
C19 C 0.3191(4) 0.7349(4) 0.5452(2) 0.0389(10) Uani 1 1 d . . .
H19B H 0.2562 0.6814 0.5532 0.047 Uiso 1 1 calc R . .
H19A H 0.2894 0.8143 0.5432 0.047 Uiso 1 1 calc R . .
C20 C 0.4005(4) 0.7243(4) 0.6105(3) 0.0480(12) Uani 1 1 d . . .
H20B H 0.459 0.7836 0.6052 0.058 Uiso 1 1 calc R . .
H20A H 0.361 0.7384 0.6586 0.058 Uiso 1 1 calc R . .
C21 C 0.4536(5) 0.6055(4) 0.6125(3) 0.0573(14) Uani 1 1 d . . .
H21B H 0.5096 0.6031 0.6533 0.069 Uiso 1 1 calc R . .
H21A H 0.3961 0.5472 0.624 0.069 Uiso 1 1 calc R . .
C22 C 0.5083(4) 0.5758(4) 0.5388(3) 0.0560(13) Uani 1 1 d . . .
H22B H 0.5372 0.4961 0.5414 0.067 Uiso 1 1 calc R . .
H22A H 0.5721 0.6281 0.5306 0.067 Uiso 1 1 calc R . .
C23 C 0.4284(4) 0.5858(3) 0.4718(3) 0.0407(10) Uani 1 1 d . . .
H23B H 0.3695 0.5267 0.4761 0.049 Uiso 1 1 calc R . .
H23A H 0.4691 0.5725 0.4241 0.049 Uiso 1 1 calc R . .
C24 C 0.5851(4) 0.9998(3) 0.4822(2) 0.0354(10) Uani 1 1 d . A .
C25 C 0.6168(3) 1.0843(4) 0.5457(2) 0.0460(11) Uani 1 1 d D . .
F1 F 0.5622(6) 1.1911(6) 0.5287(4) 0.0650(19) Uiso 0.48 1 d PD A 1
F2 F 0.7278(5) 1.1036(6) 0.5502(4) 0.0395(16) Uiso 0.48 1 d PD A 1
F3 F 0.5846(6) 1.0645(6) 0.6127(4) 0.0593(17) Uiso 0.48 1 d PD A 1
F2A F 0.6193(4) 1.0148(4) 0.6133(3) 0.0447(12) Uiso 0.52 1 d PD A 2
F3A F 0.5447(5) 1.1620(5) 0.5607(4) 0.0581(15) Uiso 0.52 1 d PD A 2
F1A F 0.7130(4) 1.1374(5) 0.5399(3) 0.0432(15) Uiso 0.52 1 d PD A 2

loop_
_atom_site_aniso_label
_atom_site_aniso_U_11
_atom_site_aniso_U_22
_atom_site_aniso_U_33
_atom_site_aniso_U_23
_atom_site_aniso_U_13
_atom_site_aniso_U_12
Fe 0.0219(2) 0.0240(2) 0.0216(2) 0.0012(2) -0.0006(3) 0.00001(18)
O1 0.073(2) 0.060(2) 0.044(2) 0.0091(16) -0.0259(18) -0.0363(19)
O2 0.069(2) 0.0517(19) 0.0352(18) -0.0167(15) -0.0066(17) 0.0235(17)
N1 0.0352(18) 0.0272(16) 0.0274(17) 0.0035(14) -0.0095(14) 0.0004(13)
N2 0.0365(18) 0.0257(15) 0.0281(17) 0.0039(13) -0.0085(15) -0.0067(13)
C1 0.0250(18) 0.0217(15) 0.0217(18) 0.0009(14) -0.0022(15) 0.0011(14)
C2 0.0229(17) 0.0279(17) 0.028(2) 0.0045(15) 0.0039(16) 0.0042(14)
C3 0.0216(16) 0.0277(16) 0.034(3) -0.0008(14) -0.0023(15) 0.0038(13)
C4 0.032(2) 0.0306(18) 0.0259(19) 0.0081(15) -0.0068(17) 0.0048(16)
C5 0.0288(16) 0.0243(14) 0.0210(18) 0.0000(18) -0.0023(19) -0.0006(13)
C6 0.0311(18) 0.0285(15) 0.035(3) -0.0017(17) -0.0061(18) 0.0080(14)
C7 0.028(2) 0.037(2) 0.033(2) -0.0057(17) 0.0100(17) 0.0024(16)
C8 0.044(3) 0.049(3) 0.035(2) -0.017(2) -0.003(2) 0.004(2)
C9 0.034(2) 0.031(2) 0.063(3) -0.021(2) -0.002(2) -0.0058(19)
C10 0.042(2) 0.0254(18) 0.044(3) 0.0066(15) 0.0118(19) 0.0053(17)
C11 0.0264(18) 0.0268(17) 0.0208(18) 0.0008(14) 0.0025(15) 0.0010(15)
C12 0.040(2) 0.0192(16) 0.0238(19) 0.0007(14) 0.0006(16) -0.0007(15)
C13 0.063(3) 0.039(2) 0.048(3) -0.005(2) 0.015(3) 0.007(2)
C14 0.095(5) 0.035(3) 0.079(4) -0.010(3) 0.020(4) 0.021(3)
C15 0.091(4) 0.029(2) 0.092(5) 0.017(3) 0.000(4) -0.001(3)
C16 0.063(3) 0.048(3) 0.065(3) 0.026(3) 0.013(3) 0.005(2)
C17 0.045(2) 0.0306(19) 0.035(2) 0.0045(17) 0.0074(19) 0.0030(17)
C18 0.035(2) 0.0259(17) 0.030(2) 0.0065(15) -0.0095(17) -0.0058(16)
C19 0.049(3) 0.034(2) 0.035(2) 0.0011(18) -0.010(2) 0.0035(18)
C20 0.069(3) 0.043(2) 0.032(2) -0.0009(19) -0.018(2) -0.001(2)
C21 0.087(4) 0.044(2) 0.041(3) 0.009(2) -0.026(3) 0.007(3)
C22 0.062(3) 0.045(3) 0.061(3) 0.006(2) -0.025(3) 0.016(2)
C23 0.049(3) 0.035(2) 0.038(2) -0.0002(18) -0.008(2) 0.0068(18)
C24 0.054(3) 0.0264(18) 0.026(2) 0.0008(16) -0.018(2) -0.0007(19)
C25 0.038(2) 0.064(3) 0.036(3) -0.016(2) 0.010(2) -0.008(2)

loop_
_atom_type_symbol
_atom_type_description
_atom_type_scat_dispersion_real
_atom_type_scat_dispersion_imag
_atom_type_scat_source
C C 0.0033 0.0016 'International Tables Vol C Tables 4.2.6.8 and 6.1.1.4'
H H 0 0 'International Tables Vol C Tables 4.2.6.8 and 6.1.1.4'
F F 0.0171 0.0103 'International Tables Vol C Tables 4.2.6.8 and 6.1.1.4'
Fe Fe 0.3463 0.8444 'International Tables Vol C Tables 4.2.6.8 and 6.1.1.4'
N N 0.0061 0.0033 'International Tables Vol C Tables 4.2.6.8 and 6.1.1.4'
O O 0.0106 0.006 'International Tables Vol C Tables 4.2.6.8 and 6.1.1.4'

loop_
_geom_angle_atom_site_label_1
_geom_angle_atom_site_label_2
_geom_angle_atom_site_label_3
_geom_angle
C10 Fe C2 108.10(16)
C10 Fe C5 159.17(18)
C2 Fe C5 68.70(18)
C10 Fe C3 123.35(16)
C2 Fe C3 40.72(15)
C5 Fe C3 68.54(14)
C10 Fe C1 123.47(16)
C2 Fe C1 41.00(14)
C5 Fe C1 40.65(19)
C3 Fe C1 68.62(14)
C10 Fe C4 159.18(17)
C2 Fe C4 68.66(15)
C5 Fe C4 40.62(16)
C3 Fe C4 40.83(15)
C1 Fe C4 68.48(15)
C10 Fe C6 40.74(16)
C2 Fe C6 126.03(17)
C5 Fe C6 123.38(14)
C3 Fe C6 161.38(16)
C1 Fe C6 110.02(15)
C4 Fe C6 157.38(16)
C10 Fe C9 40.52(18)
C2 Fe C9 120.35(17)
C5 Fe C9 159.3(2)
C3 Fe C9 105.30(17)
C1 Fe C9 157.43(18)
C4 Fe C9 121.97(19)
C6 Fe C9 68.46(17)
C10 Fe C7 68.14(17)
C2 Fe C7 163.57(16)
C5 Fe C7 108.76(17)
C3 Fe C7 154.92(16)
C1 Fe C7 126.61(15)
C4 Fe C7 120.72(17)
C6 Fe C7 40.76(17)
C9 Fe C7 67.96(17)
C10 Fe C8 67.66(18)
C2 Fe C8 154.75(17)
C5 Fe C8 124.2(2)
C3 Fe C8 119.17(17)
C1 Fe C8 162.00(17)
C4 Fe C8 106.01(18)
C6 Fe C8 68.10(18)
C9 Fe C8 40.09(19)
C7 Fe C8 40.25(17)
C11 N1 C12 129.3(3)
C11 N1 H1X 115.4
C12 N1 H1X 115.4
C11 N2 C18 126.1(3)
C11 N2 H2X 116.9
C18 N2 H2X 116.9
C5 C1 C2 107.8(3)
C5 C1 C11 127.9(3)
C2 C1 C11 124.3(3)
C5 C1 Fe 69.6(2)
C2 C1 Fe 69.3(2)
C11 C1 Fe 126.3(2)
C3 C2 C1 107.9(3)
C3 C2 Fe 69.8(2)
C1 C2 Fe 69.7(2)
C3 C2 H2 126.1
C1 C2 H2 126.1
Fe C2 H2 126
C2 C3 C4 108.1(3)
C2 C3 Fe 69.5(2)
C4 C3 Fe 69.7(2)
C2 C3 H3 126
C4 C3 H3 126
Fe C3 H3 126.5
C5 C4 C3 107.9(4)
C5 C4 Fe 69.6(2)
C3 C4 Fe 69.5(2)
C5 C4 H4 126
C3 C4 H4 126
Fe C4 H4 126.4
C4 C5 C1 108.3(3)
C4 C5 Fe 69.8(2)
C1 C5 Fe 69.7(2)
C4 C5 H5 125.8
C1 C5 H5 125.8
Fe C5 H5 126.2
C10 C6 C7 107.2(4)
C10 C6 Fe 69.3(2)
C7 C6 Fe 70.0(2)
C10 C6 H6 126.4
C7 C6 H6 126.4
Fe C6 H6 125.8
C8 C7 C6 108.0(4)
C8 C7 Fe 70.4(2)
C6 C7 Fe 69.2(2)
C8 C7 H7 126
C6 C7 H7 126
Fe C7 H7 126
C9 C8 C7 108.4(4)
C9 C8 Fe 69.4(2)
C7 C8 Fe 69.4(2)
C9 C8 H8 125.8
C7 C8 H8 125.8
Fe C8 H8 127
C8 C9 C10 107.7(4)
C8 C9 Fe 70.5(2)
C10 C9 Fe 69.1(2)
C8 C9 H9 126.1
C10 C9 H9 126.1
Fe C9 H9 125.9
C9 C10 C6 108.7(4)
C9 C10 Fe 70.4(2)
C6 C10 Fe 69.9(2)
C9 C10 H10 125.6
C6 C10 H10 125.6
Fe C10 H10 125.6
N1 C11 N2 121.7(3)
N1 C11 C1 121.3(3)
N2 C11 C1 117.0(3)
N1 C12 C17 109.1(3)
N1 C12 C13 109.9(3)
C17 C12 C13 111.4(3)
N1 C12 H12 108.8
C17 C12 H12 108.8
C13 C12 H12 108.8
C12 C13 C14 110.6(4)
C12 C13 H13B 109.5
C14 C13 H13B 109.5
C12 C13 H13A 109.5
C14 C13 H13A 109.5
H13B C13 H13A 108.1
C15 C14 C13 110.5(4)
C15 C14 H14B 109.5
C13 C14 H14B 109.5
C15 C14 H14A 109.5
C13 C14 H14A 109.5
H14B C14 H14A 108.1
C16 C15 C14 110.7(5)
C16 C15 H15B 109.5
C14 C15 H15B 109.5
C16 C15 H15A 109.5
C14 C15 H15A 109.5
H15B C15 H15A 108.1
C15 C16 C17 110.6(4)
C15 C16 H16B 109.5
C17 C16 H16B 109.5
C15 C16 H16A 109.5
C17 C16 H16A 109.5
H16B C16 H16A 108.1
C16 C17 C12 112.6(4)
C16 C17 H17B 109.1
C12 C17 H17B 109.1
C16 C17 H17A 109.1
C12 C17 H17A 109.1
H17B C17 H17A 107.8
N2 C18 C19 111.3(3)
N2 C18 C23 108.7(3)
C19 C18 C23 112.1(3)
N2 C18 H18 108.2
C19 C18 H18 108.2
C23 C18 H18 108.2
C18 C19 C20 110.3(4)
C18 C19 H19B 109.6
C20 C19 H19B 109.6
C18 C19 H19A 109.6
C20 C19 H19A 109.6
H19B C19 H19A 108.1
C21 C20 C19 111.2(4)
C21 C20 H20B 109.4
C19 C20 H20B 109.4
C21 C20 H20A 109.4
C19 C20 H20A 109.4
H20B C20 H20A 108
C22 C21 C20 111.8(4)
C22 C21 H21B 109.2
C20 C21 H21B 109.2
C22 C21 H21A 109.2
C20 C21 H21A 109.2
H21B C21 H21A 107.9
C21 C22 C23 112.3(4)
C21 C22 H22B 109.1
C23 C22 H22B 109.1
C21 C22 H22A 109.1
C23 C22 H22A 109.1
H22B C22 H22A 107.9
C22 C23 C18 109.4(3)
C22 C23 H23B 109.8
C18 C23 H23B 109.8
C22 C23 H23A 109.8
C18 C23 H23A 109.8
H23B C23 H23A 108.2
O2 C24 O1 132.4(4)
O2 C24 C25 114.9(4)
O1 C24 C25 112.7(4)
F3A C25 F1A 106.5(5)
F3 C25 F2 106.0(5)
F3 C25 F1 102.3(5)
F2 C25 F1 108.7(5)
F3A C25 F2A 103.6(5)
F1A C25 F2A 107.9(5)
F3 C25 C24 119.5(5)
F3A C25 C24 115.6(4)
F1A C25 C24 117.3(4)
F2 C25 C24 113.1(4)
F1 C25 C24 106.4(4)
F2A C25 C24 104.8(4)

loop_
_geom_bond_atom_site_label_1
_geom_bond_atom_site_label_2
_geom_bond_distance
Fe C10 2.030(4)
Fe C2 2.032(4)
Fe C5 2.036(3)
Fe C3 2.036(3)
Fe C1 2.037(4)
Fe C4 2.038(4)
Fe C6 2.039(3)
Fe C9 2.048(4)
Fe C7 2.049(4)
Fe C8 2.063(4)
O1 C24 1.231(6)
O2 C24 1.227(6)
N1 C11 1.311(5)
N1 C12 1.467(5)
N1 H1X 0.88
N2 C11 1.316(5)
N2 C18 1.477(5)
N2 H2X 0.88
C1 C5 1.415(7)
C1 C2 1.425(5)
C1 C11 1.484(5)
C2 C3 1.415(5)
C2 H2 0.95
C3 C4 1.421(5)
C3 H3 0.95
C4 C5 1.414(6)
C4 H4 0.95
C5 H5 0.95
C6 C10 1.416(6)
C6 C7 1.424(6)
C6 H6 0.95
C7 C8 1.415(6)
C7 H7 0.95
C8 C9 1.409(7)
C8 H8 0.95
C9 C10 1.412(6)
C9 H9 0.95
C10 H10 0.95
C12 C17 1.520(6)
C12 C13 1.523(6)
C12 H12 1
C13 C14 1.542(7)
C13 H13B 0.99
C13 H13A 0.99
C14 C15 1.521(9)
C14 H14B 0.99
C14 H14A 0.99
C15 C16 1.500(8)
C15 H15B 0.99
C15 H15A 0.99
C16 C17 1.519(6)
C16 H16B 0.99
C16 H16A 0.99
C17 H17B 0.99
C17 H17A 0.99
C18 C19 1.519(6)
C18 C23 1.536(5)
C18 H18 1
C19 C20 1.521(6)
C19 H19B 0.99
C19 H19A 0.99
C20 C21 1.521(6)
C20 H20B 0.99
C20 H20A 0.99
C21 C22 1.503(8)
C21 H21B 0.99
C21 H21A 0.99
C22 C23 1.534(6)
C22 H22B 0.99
C22 H22A 0.99
C23 H23B 0.99
C23 H23A 0.99
C24 C25 1.541(6)
C25 F3 1.271(7)
C25 F3A 1.281(7)
C25 F1A 1.318(6)
C25 F2 1.359(7)
C25 F1 1.435(7)
C25 F2A 1.445(7)
